data_7102048
loop_
_publ_author_name
'Aucott, Stephen M'
'Drennan, Dennis'
'James, Sarah L M'
'Kelly, Paul F'
'Slawin, Alexandra M Z'

_publ_section_title
;
 The reaction of [Bu4N]2[Pd2Br6(Se2N2)] with [14]aneS4; an effective
 source of the diselenium dinitride unit.
;
_journal_issue 29
_journal_name_full 'Chemical communications (Cambridge, England)'
_journal_page_first 3054
_journal_page_last 3056
_journal_paper_doi 10.1039/b707450f
_journal_year 2007
_chemical_formula_moiety 'C16 H22 Br2 Cl2 N2 P2 Pt2 Se2'
_chemical_formula_sum 'C16 H22 Br2 Cl2 N2 P2 Pt2 Se2'
_chemical_formula_weight 1083.12
_chemical_name_systematic
;
?
;
_space_group_IT_number 2
_symmetry_cell_setting triclinic
_symmetry_space_group_name_Hall '-P 1'
_symmetry_space_group_name_H-M 'P -1'
_atom_sites_solution_hydrogens geom
_atom_sites_solution_primary direct
_atom_sites_solution_secondary difmap
_audit_creation_method SHELXL-97
_cell_angle_alpha 74.752(3)
_cell_angle_beta 89.924(5)
_cell_angle_gamma 78.084(5)
_cell_formula_units_Z 4
_cell_length_a 11.2846(14)
_cell_length_b 14.2595(17)
_cell_length_c 17.271(2)
_cell_measurement_reflns_used 7468
_cell_measurement_temperature 93(2)
_cell_measurement_theta_max 27.8884
_cell_measurement_theta_min 2.9485
_cell_volume 2619.4(6)
_computing_cell_refinement 'CrystalClear (Rigaku Corp., 2004)'
_computing_data_collection 'CrystalClear (Rigaku Corp., 2004)'
_computing_data_reduction 'CrystalClear (Rigaku Corp., 2004)'
_computing_molecular_graphics 'Bruker SHELXTL'
_computing_publication_material 'Bruker SHELXTL'
_computing_structure_refinement 'SHELXL-97 (Sheldrick, 1997)'
_computing_structure_solution 'SHELXS-97 (Sheldrick, 1990)'
_diffrn_ambient_temperature 93(2)
_diffrn_measured_fraction_theta_full 0.962
_diffrn_measured_fraction_theta_max 0.962
_diffrn_measurement_method '\w scans'
_diffrn_radiation_detector ccd
_diffrn_radiation_monochromator confocal
_diffrn_radiation_source 'rotating anode'
_diffrn_radiation_type MoK\a
_diffrn_radiation_wavelength 0.71073
_diffrn_reflns_av_R_equivalents 0.0777
_diffrn_reflns_av_sigmaI/netI 0.0706
_diffrn_reflns_limit_h_max 13
_diffrn_reflns_limit_h_min -13
_diffrn_reflns_limit_k_max 17
_diffrn_reflns_limit_k_min -15
_diffrn_reflns_limit_l_max 20
_diffrn_reflns_limit_l_min -19
_diffrn_reflns_number 23716
_diffrn_reflns_theta_full 25.00
_diffrn_reflns_theta_max 25.35
_diffrn_reflns_theta_min 2.95
_exptl_absorpt_coefficient_mu 16.833
_exptl_absorpt_correction_T_max 0.186
_exptl_absorpt_correction_T_min 0.168
_exptl_absorpt_correction_type multi-scan
_exptl_absorpt_process_details 'Jacobson, R. (1998) Private communication'
_exptl_crystal_colour brown
_exptl_crystal_density_diffrn 2.747
_exptl_crystal_density_method 'not measured'
_exptl_crystal_description Prism
_exptl_crystal_F_000 1960
_exptl_crystal_size_max 0.1000
_exptl_crystal_size_mid 0.1000
_exptl_crystal_size_min 0.1000
_refine_diff_density_max 3.627
_refine_diff_density_min -3.587
_refine_diff_density_rms 0.429
_refine_ls_extinction_method none
_refine_ls_goodness_of_fit_ref 1.063
_refine_ls_hydrogen_treatment constr
_refine_ls_matrix_type full
_refine_ls_number_parameters 490
_refine_ls_number_reflns 9231
_refine_ls_number_restraints 28
_refine_ls_restrained_S_all 1.088
_refine_ls_R_factor_all 0.0585
_refine_ls_R_factor_gt 0.0554
_refine_ls_shift/su_max 0.011
_refine_ls_shift/su_mean 0.000
_refine_ls_structure_factor_coef Fsqd
_refine_ls_weighting_details 'calc w=1/[\s^2^(Fo^2^)+(0.0884P)^2^+14.4849P] where P=(Fo^2^+2Fc^2^)/3'
_refine_ls_weighting_scheme calc
_refine_ls_wR_factor_gt 0.1405
_refine_ls_wR_factor_ref 0.1443
_reflns_number_gt 8517
_reflns_number_total 9231
_reflns_threshold_expression >2sigma(I)
_cod_data_source_file b707450f.txt
_cod_data_source_block kelly24
_cod_depositor_comments
;
The following automatic conversions were performed:
'_symmetry_cell_setting' value 'Triclinic' changed to 'triclinic'
according to '/home/saulius/struct/CIF-dictionaries/cif_core.dic'
dictionary named 'cif_core.dic' version 2.4.1 from 2010-06-29.

Automatic conversion script
Id: cif_fix_enum 1527 2010-12-29 10:47:43Z saulius 
;
_cod_original_sg_symbol_H-M P-1
_cod_database_code 7102048

loop_
_symmetry_equiv_pos_as_xyz
'x, y, z'
'-x, -y, -z'

loop_
_atom_site_label
_atom_site_type_symbol
_atom_site_fract_x
_atom_site_fract_y
_atom_site_fract_z
_atom_site_U_iso_or_equiv
_atom_site_adp_type
_atom_site_occupancy
_atom_site_symmetry_multiplicity
_atom_site_calc_flag
_atom_site_refinement_flags
_atom_site_disorder_assembly
_atom_site_disorder_group
Pt1 Pt -0.13830(2) 0.26611(2) 0.076022(17) 0.00736(12) Uani 1 1 d D . .
Br1 Br -0.1839(2) 0.44431(12) 0.02758(17) 0.0122(3) Uiso 0.50 1 d PD A 1
Br2 Br -0.0769(2) 0.08650(12) 0.10624(17) 0.0093(3) Uiso 0.50 1 d PD A 1
Cl1 Cl -0.1668(6) 0.4405(2) 0.0327(4) 0.0122(3) Uiso 0.50 1 d PD A 2
Cl2 Cl -0.0678(6) 0.0930(2) 0.1115(4) 0.0093(3) Uiso 0.50 1 d PD A 2
N1 N -0.0138(6) 0.2677(5) -0.0093(4) 0.0104(13) Uani 1 1 d . A .
Se1 Se 0.03328(7) 0.36885(6) -0.08100(5) 0.01004(18) Uani 1 1 d . . .
N2 N 0.1233(6) 0.2686(5) -0.1141(4) 0.0084(13) Uani 1 1 d . A .
Se2 Se 0.07623(7) 0.16755(6) -0.04260(5) 0.01049(18) Uani 1 1 d . A .
Pt2 Pt 0.25122(3) 0.26571(2) -0.197204(17) 0.00710(12) Uani 1 1 d D . .
Br3 Br 0.2009(3) 0.44344(13) -0.22548(18) 0.0174(4) Uiso 0.50 1 d PD A 1
Br4 Br 0.2764(3) 0.08835(13) -0.1511(2) 0.0172(4) Uiso 0.50 1 d PD A 1
Cl3 Cl 0.1947(7) 0.4405(2) -0.2351(5) 0.0174(4) Uiso 0.50 1 d PD A 2
Cl4 Cl 0.2883(8) 0.0915(2) -0.1554(6) 0.0172(4) Uiso 0.50 1 d PD A 2
P1 P -0.27394(18) 0.25922(15) 0.17096(12) 0.0103(4) Uani 1 1 d . A .
C1 C -0.2013(7) 0.2179(6) 0.2712(5) 0.0126(16) Uani 1 1 d . . .
C2 C -0.1643(8) 0.1167(7) 0.3098(5) 0.0203(19) Uani 1 1 d . A .
H2A H -0.1813 0.0681 0.2854 0.024 Uiso 1 1 calc R . .
C3 C -0.1015(8) 0.0880(7) 0.3855(5) 0.023(2) Uani 1 1 d . . .
H3A H -0.0745 0.0194 0.4120 0.028 Uiso 1 1 calc R A .
C4 C -0.0789(8) 0.1577(8) 0.4212(6) 0.029(2) Uani 1 1 d . A .
H4A H -0.0376 0.1370 0.4727 0.035 Uiso 1 1 calc R . .
C5 C -0.1150(8) 0.2567(8) 0.3839(5) 0.023(2) Uani 1 1 d . . .
H5A H -0.0994 0.3043 0.4098 0.028 Uiso 1 1 calc R A .
C6 C -0.1743(8) 0.2882(7) 0.3083(5) 0.0170(18) Uani 1 1 d . A .
H6A H -0.1965 0.3572 0.2816 0.020 Uiso 1 1 calc R . .
C7 C -0.3801(7) 0.3750(6) 0.1657(5) 0.0181(18) Uani 1 1 d . . .
H7A H -0.4356 0.3647 0.2094 0.027 Uiso 1 1 calc R A .
H7B H -0.4268 0.3976 0.1139 0.027 Uiso 1 1 calc R . .
H7C H -0.3356 0.4254 0.1710 0.027 Uiso 1 1 calc R . .
C8 C -0.3695(8) 0.1732(7) 0.1671(5) 0.0218(19) Uani 1 1 d . . .
H8A H -0.4272 0.1727 0.2096 0.033 Uiso 1 1 calc R A .
H8B H -0.3191 0.1063 0.1750 0.033 Uiso 1 1 calc R . .
H8C H -0.4140 0.1939 0.1147 0.033 Uiso 1 1 calc R . .
P2 P 0.38834(18) 0.25962(16) -0.28999(13) 0.0123(4) Uani 1 1 d . A .
C9 C 0.3228(7) 0.2382(7) -0.3773(5) 0.0159(17) Uani 1 1 d . . .
C10 C 0.2508(9) 0.3180(7) -0.4356(6) 0.027(2) Uani 1 1 d . A .
H10A H 0.2385 0.3835 -0.4293 0.032 Uiso 1 1 calc R . .
C11 C 0.1979(11) 0.3022(12) -0.5019(6) 0.049(4) Uani 1 1 d . . .
H11A H 0.1516 0.3572 -0.5413 0.059 Uiso 1 1 calc R A .
C12 C 0.2111(11) 0.2097(12) -0.5114(7) 0.050(4) Uani 1 1 d . A .
H12A H 0.1730 0.1998 -0.5568 0.060 Uiso 1 1 calc R . .
C13 C 0.2813(9) 0.1279(11) -0.4541(8) 0.048(4) Uani 1 1 d . . .
H13A H 0.2906 0.0628 -0.4607 0.058 Uiso 1 1 calc R A .
C14 C 0.3374(8) 0.1424(8) -0.3874(7) 0.032(2) Uani 1 1 d . A .
H14A H 0.3854 0.0872 -0.3490 0.039 Uiso 1 1 calc R . .
C15 C 0.5218(8) 0.1614(8) -0.2573(6) 0.027(2) Uani 1 1 d . . .
H15A H 0.5776 0.1634 -0.3009 0.041 Uiso 1 1 calc R A .
H15B H 0.4981 0.0969 -0.2428 0.041 Uiso 1 1 calc R . .
H15C H 0.5620 0.1706 -0.2104 0.041 Uiso 1 1 calc R . .
C16 C 0.4461(9) 0.3719(7) -0.3254(6) 0.027(2) Uani 1 1 d . . .
H16A H 0.5055 0.3631 -0.3657 0.040 Uiso 1 1 calc R A .
H16B H 0.4852 0.3856 -0.2801 0.040 Uiso 1 1 calc R . .
H16C H 0.3790 0.4279 -0.3495 0.040 Uiso 1 1 calc R . .
Pt3 Pt 0.75285(3) 0.26409(2) 0.579124(17) 0.00693(12) Uani 1 1 d D . .
Br5 Br 0.6975(2) 0.44177(12) 0.53298(13) 0.0106(3) Uiso 0.50 1 d PD B 1
Br6 Br 0.7881(2) 0.08638(12) 0.60816(16) 0.0166(4) Uiso 0.50 1 d PD B 1
Cl5 Cl 0.7149(5) 0.4379(2) 0.5249(3) 0.0106(3) Uiso 0.50 1 d PD B 2
Cl6 Cl 0.7726(6) 0.0911(2) 0.6163(4) 0.0166(4) Uiso 0.50 1 d PD B 2
N3 N 0.6266(6) 0.2648(5) 0.4939(4) 0.0098(13) Uani 1 1 d . B .
Se3 Se 0.52782(7) 0.36426(6) 0.42175(5) 0.01084(19) Uani 1 1 d . . .
N4 N 0.4886(6) 0.2628(5) 0.3909(4) 0.0122(14) Uani 1 1 d . B .
Se4 Se 0.58737(7) 0.16290(6) 0.46435(5) 0.01135(19) Uani 1 1 d . B .
Pt4 Pt 0.36441(3) 0.25923(2) 0.307237(18) 0.00753(12) Uani 1 1 d D . .
Br7 Br 0.3215(2) 0.43613(13) 0.27951(16) 0.0190(4) Uiso 0.50 1 d PD B 1
Br8 Br 0.42625(19) 0.08007(11) 0.35546(13) 0.0075(3) Uiso 0.50 1 d PD B 1
Cl7 Cl 0.3351(6) 0.4340(2) 0.2686(4) 0.0190(4) Uiso 0.50 1 d PD B 2
Cl8 Cl 0.4392(5) 0.0855(2) 0.3447(3) 0.0075(3) Uiso 0.50 1 d PD B 2
P3 P 0.88840(18) 0.25848(16) 0.67545(12) 0.0109(4) Uani 1 1 d . B .
C17 C 0.8279(7) 0.2243(6) 0.7736(5) 0.0118(16) Uani 1 1 d U . .
C18 C 0.8386(7) 0.1240(6) 0.8164(5) 0.0172(18) Uani 1 1 d . B .
H18A H 0.8805 0.0729 0.7943 0.021 Uiso 1 1 calc R . .
C19 C 0.7886(8) 0.0989(7) 0.8905(6) 0.024(2) Uani 1 1 d . . .
H19A H 0.7963 0.0309 0.9188 0.029 Uiso 1 1 calc R B .
C20 C 0.7281(8) 0.1719(8) 0.9231(5) 0.027(2) Uani 1 1 d . B .
H20A H 0.6943 0.1541 0.9740 0.033 Uiso 1 1 calc R . .
C21 C 0.7161(9) 0.2709(8) 0.8827(6) 0.029(2) Uani 1 1 d . . .
H21A H 0.6742 0.3211 0.9057 0.035 Uiso 1 1 calc R B .
C22 C 0.7657(8) 0.2975(7) 0.8077(5) 0.0196(19) Uani 1 1 d . B .
H22A H 0.7570 0.3658 0.7799 0.024 Uiso 1 1 calc R . .
C23 C 1.0259(7) 0.1664(7) 0.6787(6) 0.024(2) Uani 1 1 d . . .
H23A H 1.0820 0.1670 0.7218 0.036 Uiso 1 1 calc R B .
H23B H 1.0638 0.1818 0.6271 0.036 Uiso 1 1 calc R . .
H23C H 1.0066 0.1004 0.6891 0.036 Uiso 1 1 calc R . .
C24 C 0.9377(8) 0.3731(7) 0.6679(6) 0.0232(19) Uani 1 1 d . . .
H24A H 0.9967 0.3634 0.7123 0.035 Uiso 1 1 calc R B .
H24B H 0.8677 0.4255 0.6705 0.035 Uiso 1 1 calc R . .
H24C H 0.9756 0.3924 0.6166 0.035 Uiso 1 1 calc R . .
P4 P 0.22825(18) 0.25343(16) 0.21567(12) 0.0105(4) Uani 1 1 d . B .
C25 C 0.3002(7) 0.2217(6) 0.1296(5) 0.0125(16) Uani 1 1 d . . .
C26 C 0.3408(8) 0.1222(7) 0.1298(6) 0.022(2) Uani 1 1 d . B .
H26A H 0.3282 0.0704 0.1744 0.026 Uiso 1 1 calc R . .
C27 C 0.3995(9) 0.0996(8) 0.0642(6) 0.029(2) Uani 1 1 d . . .
H27A H 0.4262 0.0320 0.0640 0.035 Uiso 1 1 calc R B .
C28 C 0.4199(8) 0.1738(9) -0.0005(6) 0.034(3) Uani 1 1 d . B .
H28A H 0.4605 0.1569 -0.0448 0.040 Uiso 1 1 calc R . .
C29 C 0.3816(9) 0.2725(9) -0.0014(6) 0.036(3) Uani 1 1 d . . .
H29A H 0.3953 0.3234 -0.0464 0.044 Uiso 1 1 calc R B .
C30 C 0.3233(8) 0.2972(7) 0.0632(5) 0.0199(19) Uani 1 1 d U B .
H30A H 0.2987 0.3651 0.0631 0.024 Uiso 1 1 calc R . .
C31 C 0.1371(8) 0.1616(7) 0.2526(5) 0.0221(19) Uani 1 1 d . . .
H31A H 0.0796 0.1633 0.2096 0.033 Uiso 1 1 calc R B .
H31B H 0.0924 0.1768 0.2981 0.033 Uiso 1 1 calc R . .
H31C H 0.1901 0.0953 0.2702 0.033 Uiso 1 1 calc R . .
C32 C 0.1186(8) 0.3684(7) 0.1763(6) 0.0215(19) Uani 1 1 d . . .
H32A H 0.0625 0.3596 0.1368 0.032 Uiso 1 1 calc R B .
H32B H 0.1607 0.4211 0.1505 0.032 Uiso 1 1 calc R . .
H32C H 0.0730 0.3868 0.2204 0.032 Uiso 1 1 calc R . .

loop_
_atom_site_aniso_label
_atom_site_aniso_U_11
_atom_site_aniso_U_22
_atom_site_aniso_U_33
_atom_site_aniso_U_23
_atom_site_aniso_U_13
_atom_site_aniso_U_12
Pt1 0.00577(17) 0.00940(18) 0.00382(18) 0.00157(13) -0.00175(12) 0.00095(12)
N1 0.010(3) 0.010(3) 0.009(3) 0.000(3) -0.003(3) 0.001(3)
Se1 0.0117(4) 0.0071(4) 0.0087(4) 0.0007(3) 0.0019(3) 0.0000(3)
N2 0.010(3) 0.006(3) 0.009(3) -0.001(3) 0.000(3) 0.000(2)
Se2 0.0120(4) 0.0072(4) 0.0091(4) 0.0016(3) 0.0012(3) 0.0003(3)
Pt2 0.00605(17) 0.00835(18) 0.00533(18) 0.00009(12) -0.00084(12) -0.00054(12)
P1 0.0067(9) 0.0141(10) 0.0059(10) 0.0013(8) -0.0010(7) 0.0019(8)
C1 0.007(3) 0.019(4) 0.009(4) -0.002(3) 0.002(3) 0.003(3)
C2 0.017(4) 0.018(4) 0.015(4) 0.008(4) -0.003(3) 0.004(3)
C3 0.017(4) 0.027(5) 0.016(5) 0.007(4) 0.002(3) 0.004(4)
C4 0.015(4) 0.052(7) 0.015(5) -0.004(5) -0.001(4) -0.003(4)
C5 0.020(4) 0.037(6) 0.009(4) -0.008(4) -0.005(3) 0.003(4)
C6 0.019(4) 0.017(4) 0.016(4) -0.007(4) -0.001(3) -0.001(3)
C7 0.013(4) 0.017(4) 0.015(4) 0.004(3) 0.000(3) 0.010(3)
C8 0.013(4) 0.033(5) 0.019(5) -0.004(4) 0.005(3) -0.008(4)
P2 0.0079(9) 0.0186(11) 0.0094(10) -0.0024(9) 0.0002(8) -0.0024(8)
C9 0.012(4) 0.026(5) 0.010(4) -0.003(4) 0.001(3) -0.008(3)
C10 0.031(5) 0.024(5) 0.017(5) 0.014(4) -0.007(4) -0.012(4)
C11 0.051(7) 0.092(11) 0.006(5) 0.010(6) -0.009(5) -0.047(7)
C12 0.046(7) 0.102(12) 0.026(6) -0.029(7) 0.018(5) -0.052(8)
C13 0.019(5) 0.086(10) 0.070(9) -0.066(9) 0.021(6) -0.018(6)
C14 0.013(4) 0.042(6) 0.050(7) -0.033(5) 0.004(4) 0.002(4)
C15 0.013(4) 0.039(6) 0.025(5) -0.009(4) -0.002(4) 0.006(4)
C16 0.026(5) 0.032(5) 0.029(5) -0.012(4) 0.012(4) -0.017(4)
Pt3 0.00573(17) 0.00813(18) 0.00464(18) 0.00095(12) -0.00333(12) 0.00019(12)
N3 0.007(3) 0.006(3) 0.016(4) -0.003(3) -0.002(3) 0.000(2)
Se3 0.0119(4) 0.0072(4) 0.0104(4) -0.0009(3) -0.0075(3) 0.0029(3)
N4 0.011(3) 0.011(3) 0.012(3) -0.004(3) -0.004(3) 0.004(3)
Se4 0.0126(4) 0.0065(4) 0.0118(4) 0.0005(3) -0.0078(3) 0.0012(3)
Pt4 0.00535(17) 0.00896(18) 0.00597(18) -0.00104(13) -0.00381(12) 0.00243(12)
P3 0.0069(9) 0.0157(10) 0.0080(10) -0.0009(8) -0.0037(7) -0.0008(8)
C17 0.009(3) 0.019(3) 0.006(3) -0.003(3) -0.006(2) -0.001(3)
C18 0.014(4) 0.013(4) 0.016(4) 0.007(3) -0.008(3) 0.003(3)
C19 0.019(4) 0.031(5) 0.016(5) 0.008(4) -0.004(4) -0.009(4)
C20 0.018(4) 0.055(7) 0.009(4) 0.003(4) 0.002(3) -0.022(4)
C21 0.029(5) 0.041(6) 0.020(5) -0.018(5) 0.006(4) -0.002(5)
C22 0.028(5) 0.016(4) 0.013(4) -0.004(4) -0.004(4) -0.001(4)
C23 0.007(4) 0.039(6) 0.020(5) -0.006(4) -0.002(3) 0.005(4)
C24 0.019(4) 0.026(5) 0.022(5) -0.002(4) -0.001(4) -0.007(4)
P4 0.0061(9) 0.0146(10) 0.0082(10) -0.0017(8) -0.0048(7) 0.0021(8)
C25 0.009(4) 0.016(4) 0.007(4) 0.003(3) -0.005(3) 0.002(3)
C26 0.014(4) 0.022(5) 0.035(6) -0.020(4) -0.003(4) -0.001(3)
C27 0.021(5) 0.047(6) 0.029(6) -0.026(5) -0.002(4) -0.004(4)
C28 0.017(5) 0.056(7) 0.029(6) -0.023(5) -0.011(4) 0.004(4)
C29 0.027(5) 0.059(8) 0.012(5) 0.003(5) -0.005(4) -0.002(5)
C30 0.015(3) 0.023(4) 0.013(3) 0.004(3) -0.004(3) 0.004(3)
C31 0.023(5) 0.025(5) 0.017(5) 0.000(4) -0.005(4) -0.010(4)
C32 0.011(4) 0.025(5) 0.020(5) 0.000(4) -0.008(3) 0.006(3)

loop_
_atom_type_symbol
_atom_type_description
_atom_type_scat_dispersion_real
_atom_type_scat_dispersion_imag
_atom_type_scat_source
C C 0.0033 0.0016 'International Tables Vol C Tables 4.2.6.8 and 6.1.1.4'
H H 0.0000 0.0000 'International Tables Vol C Tables 4.2.6.8 and 6.1.1.4'
N N 0.0061 0.0033 'International Tables Vol C Tables 4.2.6.8 and 6.1.1.4'
P P 0.1023 0.0942 'International Tables Vol C Tables 4.2.6.8 and 6.1.1.4'
Se Se -0.0929 2.2259 'International Tables Vol C Tables 4.2.6.8 and 6.1.1.4'
Br Br -0.2901 2.4595 'International Tables Vol C Tables 4.2.6.8 and 6.1.1.4'
Pt Pt -1.7033 8.3905 'International Tables Vol C Tables 4.2.6.8 and 6.1.1.4'
Cl Cl 0.1484 0.1585 'International Tables Vol C Tables 4.2.6.8 and 6.1.1.4'

loop_
_geom_angle_atom_site_label_1
_geom_angle_atom_site_label_2
_geom_angle_atom_site_label_3
_geom_angle
N1 Pt1 P1 178.23(19)
N1 Pt1 Cl2 85.1(3)
P1 Pt1 Cl2 93.13(19)
N1 Pt1 Cl1 84.5(3)
P1 Pt1 Cl1 97.26(19)
Cl2 Pt1 Cl1 167.9(2)
N1 Pt1 Br1 86.33(19)
P1 Pt1 Br1 95.43(9)
Cl2 Pt1 Br1 171.25(19)
Cl1 Pt1 Br1 4.8(2)
N1 Pt1 Br2 85.3(2)
P1 Pt1 Br2 92.90(9)
Cl2 Pt1 Br2 4.1(2)
Cl1 Pt1 Br2 169.63(19)
Br1 Pt1 Br2 171.35(10)
Se2 N1 Se1 97.4(3)
Se2 N1 Pt1 130.6(4)
Se1 N1 Pt1 131.9(3)
N2 Se1 N1 82.5(3)
Se1 N2 Se2 97.5(3)
Se1 N2 Pt2 132.1(3)
Se2 N2 Pt2 130.1(3)
N1 Se2 N2 82.6(3)
N2 Pt2 P2 178.18(19)
N2 Pt2 Cl4 88.3(3)
P2 Pt2 Cl4 90.7(2)
N2 Pt2 Cl3 86.8(3)
P2 Pt2 Cl3 94.2(2)
Cl4 Pt2 Cl3 174.4(3)
N2 Pt2 Br3 85.12(19)
P2 Pt2 Br3 95.93(10)
Cl4 Pt2 Br3 173.2(2)
Cl3 Pt2 Br3 4.7(2)
N2 Pt2 Br4 84.87(19)
P2 Pt2 Br4 94.07(10)
Br3 Pt2 Br4 169.99(12)
C8 P1 C7 104.0(4)
C8 P1 C1 106.0(4)
C7 P1 C1 106.4(4)
C8 P1 Pt1 112.4(3)
C7 P1 Pt1 115.4(3)
C1 P1 Pt1 111.9(2)
C2 C1 C6 119.5(8)
C2 C1 P1 120.7(7)
C6 C1 P1 119.7(6)
C1 C2 C3 118.7(9)
C1 C2 H2A 120.7
C3 C2 H2A 120.7
C4 C3 C2 120.8(9)
C4 C3 H3A 119.6
C2 C3 H3A 119.6
C3 C4 C5 120.8(9)
C3 C4 H4A 119.6
C5 C4 H4A 119.6
C4 C5 C6 120.4(9)
C4 C5 H5A 119.8
C6 C5 H5A 119.8
C5 C6 C1 119.8(8)
C5 C6 H6A 120.1
C1 C6 H6A 120.1
P1 C7 H7A 109.5
P1 C7 H7B 109.5
H7A C7 H7B 109.5
P1 C7 H7C 109.5
H7A C7 H7C 109.5
H7B C7 H7C 109.5
P1 C8 H8A 109.5
P1 C8 H8B 109.5
H8A C8 H8B 109.5
P1 C8 H8C 109.5
H8A C8 H8C 109.5
H8B C8 H8C 109.5
C9 P2 C15 106.3(4)
C9 P2 C16 106.4(4)
C15 P2 C16 104.8(5)
C9 P2 Pt2 110.0(3)
C15 P2 Pt2 114.1(3)
C16 P2 Pt2 114.6(3)
C14 C9 C10 118.3(9)
C14 C9 P2 121.4(7)
C10 C9 P2 120.3(7)
C11 C10 C9 120.8(11)
C11 C10 H10A 119.6
C9 C10 H10A 119.6
C12 C11 C10 121.0(12)
C12 C11 H11A 119.5
C10 C11 H11A 119.5
C11 C12 C13 119.9(11)
C11 C12 H12A 120.0
C13 C12 H12A 120.0
C14 C13 C12 120.1(11)
C14 C13 H13A 119.9
C12 C13 H13A 119.9
C13 C14 C9 119.9(11)
C13 C14 H14A 120.1
C9 C14 H14A 120.1
P2 C15 H15A 109.5
P2 C15 H15B 109.5
H15A C15 H15B 109.5
P2 C15 H15C 109.5
H15A C15 H15C 109.5
H15B C15 H15C 109.5
P2 C16 H16A 109.5
P2 C16 H16B 109.5
H16A C16 H16B 109.5
P2 C16 H16C 109.5
H16A C16 H16C 109.5
H16B C16 H16C 109.5
N3 Pt3 P3 177.82(19)
N3 Pt3 Cl6 85.3(3)
P3 Pt3 Cl6 92.94(19)
N3 Pt3 Cl5 86.1(2)
P3 Pt3 Cl5 95.67(16)
Cl6 Pt3 Cl5 171.3(2)
N3 Pt3 Br5 85.76(19)
P3 Pt3 Br5 95.90(8)
Cl6 Pt3 Br5 170.00(19)
Cl5 Pt3 Br5 5.88(17)
N3 Pt3 Br6 85.37(19)
P3 Pt3 Br6 92.99(9)
Cl6 Pt3 Br6 5.5(2)
Cl5 Pt3 Br6 169.05(16)
Br5 Pt3 Br6 171.08(9)
Se4 N3 Se3 97.8(3)
Se4 N3 Pt3 129.9(3)
Se3 N3 Pt3 132.2(3)
N3 Se3 N4 82.6(3)
Se3 N4 Se4 97.1(3)
Se3 N4 Pt4 131.9(4)
Se4 N4 Pt4 130.8(4)
N3 Se4 N4 82.4(3)
N4 Pt4 P4 179.3(2)
N4 Pt4 Cl7 85.8(3)
P4 Pt4 Cl7 94.87(19)
N4 Pt4 Cl8 85.8(2)
P4 Pt4 Cl8 93.60(15)
Cl7 Pt4 Cl8 167.4(2)
N4 Pt4 Br7 84.9(2)
P4 Pt4 Br7 95.77(9)
N4 Pt4 Br8 85.8(2)
P4 Pt4 Br8 93.59(8)
Br7 Pt4 Br8 170.38(9)
C23 P3 C24 105.1(5)
C23 P3 C17 105.7(4)
C24 P3 C17 106.7(4)
C23 P3 Pt3 112.8(3)
C24 P3 Pt3 115.4(3)
C17 P3 Pt3 110.6(3)
C22 C17 C18 118.2(8)
C22 C17 P3 120.4(7)
C18 C17 P3 121.3(6)
C19 C18 C17 120.6(8)
C19 C18 H18A 119.7
C17 C18 H18A 119.7
C20 C19 C18 120.3(9)
C20 C19 H19A 119.8
C18 C19 H19A 119.8
C19 C20 C21 120.5(8)
C19 C20 H20A 119.8
C21 C20 H20A 119.8
C20 C21 C22 120.0(9)
C20 C21 H21A 120.0
C22 C21 H21A 120.0
C17 C22 C21 120.4(9)
C17 C22 H22A 119.8
C21 C22 H22A 119.8
P3 C23 H23A 109.5
P3 C23 H23B 109.5
H23A C23 H23B 109.5
P3 C23 H23C 109.5
H23A C23 H23C 109.5
H23B C23 H23C 109.5
P3 C24 H24A 109.5
P3 C24 H24B 109.5
H24A C24 H24B 109.5
P3 C24 H24C 109.5
H24A C24 H24C 109.5
H24B C24 H24C 109.5
C32 P4 C25 106.1(4)
C32 P4 C31 104.3(4)
C25 P4 C31 105.5(4)
C32 P4 Pt4 114.6(3)
C25 P4 Pt4 111.7(3)
C31 P4 Pt4 113.9(3)
C26 C25 C30 119.0(8)
C26 C25 P4 120.4(7)
C30 C25 P4 120.4(6)
C27 C26 C25 119.4(9)
C27 C26 H26A 120.3
C25 C26 H26A 120.3
C28 C27 C26 121.0(10)
C28 C27 H27A 119.5
C26 C27 H27A 119.5
C27 C28 C29 120.4(9)
C27 C28 H28A 119.8
C29 C28 H28A 119.8
C28 C29 C30 119.9(10)
C28 C29 H29A 120.1
C30 C29 H29A 120.1
C29 C30 C25 120.3(9)
C29 C30 H30A 119.9
C25 C30 H30A 119.9
P4 C31 H31A 109.5
P4 C31 H31B 109.5
H31A C31 H31B 109.5
P4 C31 H31C 109.5
H31A C31 H31C 109.5
H31B C31 H31C 109.5
P4 C32 H32A 109.5
P4 C32 H32B 109.5
H32A C32 H32B 109.5
P4 C32 H32C 109.5
H32A C32 H32C 109.5
H32B C32 H32C 109.5

loop_
_geom_bond_atom_site_label_1
_geom_bond_atom_site_label_2
_geom_bond_distance
Pt1 N1 2.034(7)
Pt1 P1 2.239(2)
Pt1 Cl2 2.345(3)
Pt1 Cl1 2.354(3)
Pt1 Br1 2.4008(16)
Pt1 Br2 2.4243(16)
N1 Se2 1.798(6)
N1 Se1 1.808(7)
Se1 N2 1.797(6)
Se1 Se2 2.7091(12)
N2 Se2 1.806(6)
N2 Pt2 2.037(6)
Pt2 P2 2.232(2)
Pt2 Cl4 2.345(3)
Pt2 Cl3 2.352(3)
Pt2 Br3 2.3957(17)
Pt2 Br4 2.3990(17)
P1 C8 1.806(9)
P1 C7 1.810(8)
P1 C1 1.813(8)
C1 C2 1.395(11)
C1 C6 1.404(12)
C2 C3 1.407(13)
C2 H2A 0.9500
C3 C4 1.363(15)
C3 H3A 0.9500
C4 C5 1.364(14)
C4 H4A 0.9500
C5 C6 1.387(12)
C5 H5A 0.9500
C6 H6A 0.9500
C7 H7A 0.9800
C7 H7B 0.9800
C7 H7C 0.9800
C8 H8A 0.9800
C8 H8B 0.9800
C8 H8C 0.9800
P2 C9 1.804(9)
P2 C15 1.807(9)
P2 C16 1.811(9)
C9 C14 1.399(13)
C9 C10 1.410(12)
C10 C11 1.381(15)
C10 H10A 0.9500
C11 C12 1.350(19)
C11 H11A 0.9500
C12 C13 1.407(19)
C12 H12A 0.9500
C13 C14 1.395(15)
C13 H13A 0.9500
C14 H14A 0.9500
C15 H15A 0.9800
C15 H15B 0.9800
C15 H15C 0.9800
C16 H16A 0.9800
C16 H16B 0.9800
C16 H16C 0.9800
Pt3 N3 2.047(7)
Pt3 P3 2.236(2)
Pt3 Cl6 2.343(3)
Pt3 Cl5 2.355(3)
Pt3 Br5 2.3939(16)
Pt3 Br6 2.3972(17)
N3 Se4 1.796(6)
N3 Se3 1.796(6)
Se3 N4 1.801(7)
Se3 Se4 2.7075(12)
N4 Se4 1.810(7)
N4 Pt4 2.032(7)
Pt4 P4 2.235(2)
Pt4 Cl7 2.356(3)
Pt4 Cl8 2.359(3)
Pt4 Br7 2.3849(17)
Pt4 Br8 2.4193(15)
P3 C23 1.804(8)
P3 C24 1.806(9)
P3 C17 1.810(8)
C17 C22 1.397(11)
C17 C18 1.406(11)
C18 C19 1.388(13)
C18 H18A 0.9500
C19 C20 1.371(15)
C19 H19A 0.9500
C20 C21 1.379(15)
C20 H20A 0.9500
C21 C22 1.400(13)
C21 H21A 0.9500
C22 H22A 0.9500
C23 H23A 0.9800
C23 H23B 0.9800
C23 H23C 0.9800
C24 H24A 0.9800
C24 H24B 0.9800
C24 H24C 0.9800
P4 C32 1.805(8)
P4 C25 1.810(8)
P4 C31 1.815(9)
C25 C26 1.397(11)
C25 C30 1.417(12)
C26 C27 1.388(13)
C26 H26A 0.9500
C27 C28 1.378(16)
C27 H27A 0.9500
C28 C29 1.381(16)
C28 H28A 0.9500
C29 C30 1.382(14)
C29 H29A 0.9500
C30 H30A 0.9500
C31 H31A 0.9800
C31 H31B 0.9800
C31 H31C 0.9800
C32 H32A 0.9800
C32 H32B 0.9800
C32 H32C 0.9800

loop_
_geom_torsion_atom_site_label_1
_geom_torsion_atom_site_label_2
_geom_torsion_atom_site_label_3
_geom_torsion_atom_site_label_4
_geom_torsion
Cl2 Pt1 N1 Se2 10.2(4)
Cl1 Pt1 N1 Se2 -176.0(5)
Br1 Pt1 N1 Se2 -171.6(4)
Br2 Pt1 N1 Se2 6.1(4)
Cl2 Pt1 N1 Se1 -175.4(5)
Cl1 Pt1 N1 Se1 -1.6(5)
Br1 Pt1 N1 Se1 2.8(4)
Br2 Pt1 N1 Se1 -179.5(5)
Se2 N1 Se1 N2 -0.1(3)
Pt1 N1 Se1 N2 -175.7(5)
N1 Se1 N2 Se2 0.1(3)
N1 Se1 N2 Pt2 -174.3(5)
Se2 Se1 N2 Pt2 -174.4(7)
Se1 N1 Se2 N2 0.1(3)
Pt1 N1 Se2 N2 175.8(5)
Pt1 N1 Se2 Se1 175.8(6)
Se1 N2 Se2 N1 -0.1(3)
Pt2 N2 Se2 N1 174.5(5)
Pt2 N2 Se2 Se1 174.6(6)
Se1 N2 Pt2 Cl4 173.8(5)
Se2 N2 Pt2 Cl4 1.1(5)
Se1 N2 Pt2 Cl3 -8.8(5)
Se2 N2 Pt2 Cl3 178.5(5)
Se1 N2 Pt2 Br3 -4.4(4)
Se2 N2 Pt2 Br3 -177.2(4)
Se1 N2 Pt2 Br4 175.2(5)
Se2 N2 Pt2 Br4 2.4(4)
Cl2 Pt1 P1 C8 -51.9(4)
Cl1 Pt1 P1 C8 134.3(4)
Br1 Pt1 P1 C8 129.9(3)
Br2 Pt1 P1 C8 -47.8(3)
Cl2 Pt1 P1 C7 -171.0(4)
Cl1 Pt1 P1 C7 15.3(4)
Br1 Pt1 P1 C7 10.8(3)
Br2 Pt1 P1 C7 -166.8(3)
Cl2 Pt1 P1 C1 67.3(3)
Cl1 Pt1 P1 C1 -106.5(3)
Br1 Pt1 P1 C1 -110.9(3)
Br2 Pt1 P1 C1 71.4(3)
C8 P1 C1 C2 37.3(7)
C7 P1 C1 C2 147.6(7)
Pt1 P1 C1 C2 -85.6(7)
C8 P1 C1 C6 -147.2(6)
C7 P1 C1 C6 -36.9(7)
Pt1 P1 C1 C6 89.9(6)
C6 C1 C2 C3 0.5(12)
P1 C1 C2 C3 176.0(6)
C1 C2 C3 C4 1.2(13)
C2 C3 C4 C5 -1.1(14)
C3 C4 C5 C6 -0.7(14)
C4 C5 C6 C1 2.3(13)
C2 C1 C6 C5 -2.2(12)
P1 C1 C6 C5 -177.8(6)
Cl4 Pt2 P2 C9 80.4(4)
Cl3 Pt2 P2 C9 -96.8(4)
Br3 Pt2 P2 C9 -101.2(3)
Br4 Pt2 P2 C9 79.0(3)
Cl4 Pt2 P2 C15 -38.8(5)
Cl3 Pt2 P2 C15 143.9(4)
Br3 Pt2 P2 C15 139.6(4)
Br4 Pt2 P2 C15 -40.3(4)
Cl4 Pt2 P2 C16 -159.7(5)
Cl3 Pt2 P2 C16 23.0(4)
Br3 Pt2 P2 C16 18.7(4)
Br4 Pt2 P2 C16 -161.1(4)
C15 P2 C9 C14 28.5(8)
C16 P2 C9 C14 139.8(7)
Pt2 P2 C9 C14 -95.5(7)
C15 P2 C9 C10 -154.2(7)
C16 P2 C9 C10 -42.9(8)
Pt2 P2 C9 C10 81.9(7)
C14 C9 C10 C11 -1.2(14)
P2 C9 C10 C11 -178.6(8)
C9 C10 C11 C12 1.8(16)
C10 C11 C12 C13 -1.1(17)
C11 C12 C13 C14 0.0(16)
C12 C13 C14 C9 0.6(15)
C10 C9 C14 C13 0.0(13)
P2 C9 C14 C13 177.4(7)
Cl6 Pt3 N3 Se4 -8.6(4)
Cl5 Pt3 N3 Se4 170.0(5)
Br5 Pt3 N3 Se4 175.9(4)
Br6 Pt3 N3 Se4 -3.1(4)
Cl6 Pt3 N3 Se3 175.8(5)
Cl5 Pt3 N3 Se3 -5.6(5)
Br5 Pt3 N3 Se3 0.3(4)
Br6 Pt3 N3 Se3 -178.7(5)
Se4 N3 Se3 N4 -0.5(3)
Pt3 N3 Se3 N4 176.1(5)
N3 Se3 N4 Se4 0.5(3)
N3 Se3 N4 Pt4 176.1(6)
Se4 Se3 N4 Pt4 175.7(7)
Se3 N3 Se4 N4 0.5(3)
Pt3 N3 Se4 N4 -176.3(5)
Pt3 N3 Se4 Se3 -176.7(6)
Se3 N4 Se4 N3 -0.5(3)
Pt4 N4 Se4 N3 -176.2(5)
Se3 N4 Pt4 Cl7 7.8(5)
Se4 N4 Pt4 Cl7 -177.9(5)
Se3 N4 Pt4 Cl8 178.5(5)
Se4 N4 Pt4 Cl8 -7.2(4)
Se3 N4 Pt4 Br7 1.9(5)
Se4 N4 Pt4 Br7 176.2(5)
Se3 N4 Pt4 Br8 -175.9(5)
Se4 N4 Pt4 Br8 -1.6(4)
Cl6 Pt3 P3 C23 48.1(4)
Cl5 Pt3 P3 C23 -130.7(4)
Br5 Pt3 P3 C23 -136.6(4)
Br6 Pt3 P3 C23 42.6(4)
Cl6 Pt3 P3 C24 168.9(4)
Cl5 Pt3 P3 C24 -9.9(4)
Br5 Pt3 P3 C24 -15.8(3)
Br6 Pt3 P3 C24 163.4(3)
Cl6 Pt3 P3 C17 -70.0(3)
Cl5 Pt3 P3 C17 111.2(3)
Br5 Pt3 P3 C17 105.3(3)
Br6 Pt3 P3 C17 -75.5(3)
C23 P3 C17 C22 146.4(7)
C24 P3 C17 C22 35.0(8)
Pt3 P3 C17 C22 -91.2(7)
C23 P3 C17 C18 -35.5(8)
C24 P3 C17 C18 -147.0(7)
Pt3 P3 C17 C18 86.8(6)
C22 C17 C18 C19 0.0(12)
P3 C17 C18 C19 -178.1(6)
C17 C18 C19 C20 -0.1(13)
C18 C19 C20 C21 0.1(14)
C19 C20 C21 C22 0.1(15)
C18 C17 C22 C21 0.2(13)
P3 C17 C22 C21 178.3(7)
C20 C21 C22 C17 -0.2(14)
Cl7 Pt4 P4 C32 -20.2(4)
Cl8 Pt4 P4 C32 169.2(4)
Br7 Pt4 P4 C32 -14.3(3)
Br8 Pt4 P4 C32 163.5(3)
Cl7 Pt4 P4 C25 100.5(3)
Cl8 Pt4 P4 C25 -70.2(3)
Br7 Pt4 P4 C25 106.3(3)
Br8 Pt4 P4 C25 -75.9(3)
Cl7 Pt4 P4 C31 -140.2(4)
Cl8 Pt4 P4 C31 49.1(4)
Br7 Pt4 P4 C31 -134.3(4)
Br8 Pt4 P4 C31 43.5(4)
C32 P4 C25 C26 -147.9(7)
C31 P4 C25 C26 -37.6(7)
Pt4 P4 C25 C26 86.7(7)
C32 P4 C25 C30 36.3(8)
C31 P4 C25 C30 146.6(7)
Pt4 P4 C25 C30 -89.1(6)
C30 C25 C26 C27 -1.9(12)
P4 C25 C26 C27 -177.7(7)
C25 C26 C27 C28 0.9(13)
C26 C27 C28 C29 -0.2(15)
C27 C28 C29 C30 0.5(15)
C28 C29 C30 C25 -1.5(14)
C26 C25 C30 C29 2.2(13)
P4 C25 C30 C29 178.0(7)
